data_4036732
loop_
_publ_author_name
'Zhang, Xiang-Zhi'
'Deng, Yu-Hua'
'Yan, Xu'
'Yu, Ke-Yin'
'Wang, Fang-Xin'
'Ma, Xiao-Yan'
'Fan, Chun-An'

_publ_section_title
;
 Diastereoselective and Enantioselective Synthesis of Unsymmetric
 \b,\b-Diaryl-\a-Amino Acid Esters via Organocatalytic 1,6-Conjugate
 Addition of para-Quinone Methides.
;
_journal_issue 13
_journal_name_full 'The Journal of organic chemistry'
_journal_page_first 5655
_journal_page_last 5662
_journal_paper_doi 10.1021/acs.joc.6b00390
_journal_volume 81
_journal_year 2016
_chemical_absolute_configuration ad
_chemical_formula_moiety 'C27 H38 Br N O3'
_chemical_formula_sum 'C27 H38 Br N O3'
_chemical_formula_weight 504.49
_space_group_crystal_system orthorhombic
_space_group_IT_number 19
_space_group_name_Hall 'P 2ac 2ab'
_space_group_name_H-M_alt 'P 21 21 21'
_atom_sites_solution_hydrogens geom
_atom_sites_solution_primary direct
_atom_sites_solution_secondary difmap
_audit_creation_date 2015-07-20
_audit_creation_method
;
Olex2 1.2
(compiled 2014.11.28 svn.r3106 for OlexSys, GUI svn.r4959)
;
_cell_angle_alpha 90.00
_cell_angle_beta 90.00
_cell_angle_gamma 90.00
_cell_formula_units_Z 4
_cell_length_a 9.5696(7)
_cell_length_b 10.6323(6)
_cell_length_c 26.1335(14)
_cell_measurement_reflns_used 4344
_cell_measurement_temperature 300.79(10)
_cell_measurement_theta_max 70.0240
_cell_measurement_theta_min 4.5780
_cell_volume 2659.0(3)
_computing_cell_refinement
;
CrysAlisPro, Agilent Technologies,
Version 1.171.37.33 (release 27-03-2014 CrysAlis171 .NET)
(compiled Mar 27 2014,17:12:48)
;
_computing_data_collection
;
CrysAlisPro, Agilent Technologies,
Version 1.171.37.33 (release 27-03-2014 CrysAlis171 .NET)
(compiled Mar 27 2014,17:12:48)
;
_computing_data_reduction
;
CrysAlisPro, Agilent Technologies,
Version 1.171.37.33 (release 27-03-2014 CrysAlis171 .NET)
(compiled Mar 27 2014,17:12:48)
;
_computing_molecular_graphics 'Olex2 (Dolomanov et al., 2009)'
_computing_publication_material 'Olex2 (Dolomanov et al., 2009)'
_computing_structure_refinement 'ShelXL (Sheldrick, 2008)'
_computing_structure_solution 'ShelXS (Sheldrick, 2008)'
_diffrn_ambient_environment air
_diffrn_ambient_temperature 300.79(10)
_diffrn_detector 'CCD plate'
_diffrn_detector_area_resol_mean 16.0733
_diffrn_detector_type Eos
_diffrn_measured_fraction_theta_full 0.986
_diffrn_measured_fraction_theta_max 0.986
_diffrn_measurement_details
;
#__ type_ start__ end____ width___ exp.time_
  1 omega   48.00  106.00   1.0000    1.0000
omega____ theta____ kappa____ phi______ frames
    -       54.0000   57.0000  -90.0000 58

#__ type_ start__ end____ width___ exp.time_
  2 omega  100.00  153.00   1.0000    1.0000
omega____ theta____ kappa____ phi______ frames
    -      108.0000  111.0000 -180.0000 53

#__ type_ start__ end____ width___ exp.time_
  3 omega  121.00  178.00   1.0000    1.0000
omega____ theta____ kappa____ phi______ frames
    -      108.0000  111.0000 -150.0000 57

#__ type_ start__ end____ width___ exp.time_
  4 omega  115.00  177.00   1.0000    1.0000
omega____ theta____ kappa____ phi______ frames
    -      108.0000   50.0000 -120.0000 62

#__ type_ start__ end____ width___ exp.time_
  5 omega   87.00  127.00   1.0000    1.0000
omega____ theta____ kappa____ phi______ frames
    -      108.0000  -63.0000  -60.0000 40

#__ type_ start__ end____ width___ exp.time_
  6 omega   54.00   89.00   1.0000    1.0000
omega____ theta____ kappa____ phi______ frames
    -      108.0000  -25.0000 -180.0000 35

#__ type_ start__ end____ width___ exp.time_
  7 omega   40.00   93.00   1.0000    1.0000
omega____ theta____ kappa____ phi______ frames
    -      108.0000  -38.0000 -120.0000 53

#__ type_ start__ end____ width___ exp.time_
  8 omega   57.00   83.00   1.0000    1.0000
omega____ theta____ kappa____ phi______ frames
    -      108.0000  -63.0000  -60.0000 26

#__ type_ start__ end____ width___ exp.time_
  9 omega   36.00   93.00   1.0000    1.0000
omega____ theta____ kappa____ phi______ frames
    -      108.0000  -38.0000  -60.0000 57

#__ type_ start__ end____ width___ exp.time_
 10 omega   36.00   66.00   1.0000    1.0000
omega____ theta____ kappa____ phi______ frames
    -      108.0000  -38.0000 -180.0000 30

#__ type_ start__ end____ width___ exp.time_
 11 omega   32.00  105.00   1.0000    1.0000
omega____ theta____ kappa____ phi______ frames
    -       54.0000 -125.0000  -90.0000 73

#__ type_ start__ end____ width___ exp.time_
 12 omega   42.00  102.00   1.0000    1.0000
omega____ theta____ kappa____ phi______ frames
    -      108.0000  -50.0000  120.0000 60

#__ type_ start__ end____ width___ exp.time_
 13 omega   33.00  112.00   1.0000    1.0000
omega____ theta____ kappa____ phi______ frames
    -       54.0000   57.0000   90.0000 79

#__ type_ start__ end____ width___ exp.time_
 14 omega   23.00   68.00   1.0000    1.0000
omega____ theta____ kappa____ phi______ frames
    -        0.0000   57.0000   30.0000 45

#__ type_ start__ end____ width___ exp.time_
 15 omega   34.00   74.00   1.0000    1.0000
omega____ theta____ kappa____ phi______ frames
    -       54.0000   57.0000 -120.0000 40

#__ type_ start__ end____ width___ exp.time_
 16 omega  -19.00   36.00   1.0000    1.0000
omega____ theta____ kappa____ phi______ frames
    -        0.0000   57.0000    0.0000 55
;
_diffrn_measurement_device 'four-circle diffractometer'
_diffrn_measurement_device_type 'SuperNova, Dual, Cu at zero, Eos'
_diffrn_measurement_method '\w scans'
_diffrn_orient_matrix_UB_11 -0.1386481000
_diffrn_orient_matrix_UB_12 -0.0299050000
_diffrn_orient_matrix_UB_13 0.0273319000
_diffrn_orient_matrix_UB_21 -0.0572564000
_diffrn_orient_matrix_UB_22 -0.0590758000
_diffrn_orient_matrix_UB_23 -0.0496389000
_diffrn_orient_matrix_UB_31 0.0584773000
_diffrn_orient_matrix_UB_32 -0.1288161000
_diffrn_orient_matrix_UB_33 0.0163202000
_diffrn_radiation_monochromator mirror
_diffrn_radiation_probe x-ray
_diffrn_radiation_type CuK\a
_diffrn_radiation_wavelength 1.54184
_diffrn_reflns_av_R_equivalents 0.0257
_diffrn_reflns_av_unetI/netI 0.0335
_diffrn_reflns_limit_h_max 11
_diffrn_reflns_limit_h_min -11
_diffrn_reflns_limit_k_max 9
_diffrn_reflns_limit_k_min -12
_diffrn_reflns_limit_l_max 31
_diffrn_reflns_limit_l_min -28
_diffrn_reflns_number 9254
_diffrn_reflns_theta_full 70.11
_diffrn_reflns_theta_max 70.11
_diffrn_reflns_theta_min 3.38
_diffrn_source 'sealed X-ray tube'
_diffrn_source_type 'SuperNova (Cu) X-ray Source'
_exptl_absorpt_coefficient_mu 2.307
_exptl_absorpt_correction_T_max 1.00000
_exptl_absorpt_correction_T_min 0.76988
_exptl_absorpt_correction_type multi-scan
_exptl_absorpt_process_details
;
CrysAlisPro, Agilent Technologies,
Version 1.171.37.33 (release 27-03-2014 CrysAlis171 .NET)
(compiled Mar 27 2014,17:12:48)
Empirical absorption correction using spherical harmonics,
 implemented in SCALE3 ABSPACK scaling algorithm.
;
_exptl_crystal_colour 'clear light colourless'
_exptl_crystal_colour_lustre clear
_exptl_crystal_colour_modifier light
_exptl_crystal_colour_primary colourless
_exptl_crystal_density_diffrn 1.260
_exptl_crystal_density_method 'not measured'
_exptl_crystal_description block
_exptl_crystal_F_000 1064
_exptl_crystal_size_max 0.35
_exptl_crystal_size_mid 0.33
_exptl_crystal_size_min 0.27
_refine_diff_density_max 0.413
_refine_diff_density_min -0.593
_refine_diff_density_rms 0.051
_refine_ls_abs_structure_details 'Flack H D (1983), Acta Cryst. A39, 876-881'
_refine_ls_abs_structure_Flack -0.04(2)
_refine_ls_extinction_method none
_refine_ls_goodness_of_fit_ref 1.090
_refine_ls_hydrogen_treatment mixed
_refine_ls_matrix_type full
_refine_ls_number_parameters 310
_refine_ls_number_reflns 4927
_refine_ls_number_restraints 3
_refine_ls_restrained_S_all 1.090
_refine_ls_R_factor_all 0.0479
_refine_ls_R_factor_gt 0.0419
_refine_ls_shift/su_max 0.000
_refine_ls_shift/su_mean 0.000
_refine_ls_structure_factor_coef Fsqd
_refine_ls_weighting_details 'calc w=1/[\s^2^(Fo^2^)+(0.0566P)^2^+0.6845P] where P=(Fo^2^+2Fc^2^)/3'
_refine_ls_weighting_scheme calc
_refine_ls_wR_factor_gt 0.1078
_refine_ls_wR_factor_ref 0.1173
_reflns_number_gt 4392
_reflns_number_total 4927
_reflns_threshold_expression >2sigma(I)
_cod_data_source_file jo6b00390_si_001.cif
_cod_data_source_block zhangxzh0720_2
_cod_database_code 4036732
_reflns_odcompleteness_completeness 99.71
_reflns_odcompleteness_iscentric 1
_reflns_odcompleteness_theta 66.97
_olex2_refinement_description
;
1. Fixed Uiso
 At 1.2 times of:
  All C(H) groups
 At 1.5 times of:
  All C(H,H,H) groups
2. Restrained distances
 H1B-N1
 0.86 with sigma of 0.01
 N1-H1A
 0.86 with sigma of 0.01
 O1-H1
 0.86 with sigma of 0.01
3.a Ternary CH refined with riding coordinates:
 C15(H15), C22(H22)
3.b Aromatic/amide H refined with riding coordinates:
 C2(H2), C6(H6), C17(H17), C19(H19), C20(H20), C21(H21)
3.c Idealised Me refined as rotating group:
 C8(H8A,H8B,H8C), C9(H9A,H9B,H9C), C10(H10A,H10B,H10C), C12(H12A,H12B,H12C),
 C13(H13A,H13B,H13C), C14(H14A,H14B,H14C), C25(H25A,H25B,H25C), C26(H26A,H26B,
 H26C), C27(H27A,H27B,H27C)
;
_olex2_date_sample_data_collection 2015-07-20
_olex2_submission_special_instructions 'No special instructions were received'

loop_
_space_group_symop_id
_space_group_symop_operation_xyz
1 'x, y, z'
2 '-x+1/2, -y, z+1/2'
3 'x+1/2, -y+1/2, -z'
4 '-x, y+1/2, -z+1/2'

loop_
_atom_site_label
_atom_site_type_symbol
_atom_site_fract_x
_atom_site_fract_y
_atom_site_fract_z
_atom_site_U_iso_or_equiv
_atom_site_adp_type
_atom_site_occupancy
_atom_site_calc_flag
_atom_site_refinement_flags_posn
Br1 Br -0.17928(7) -0.07309(5) -0.189437(16) 0.0866(2) Uani 1 d .
O1 O -0.4488(2) 0.2119(2) -0.48835(9) 0.0436(5) Uani 1 d D
O2 O 0.3030(3) 0.1004(3) -0.32466(12) 0.0790(9) Uani 1 d .
O3 O 0.3253(2) -0.0893(2) -0.36111(8) 0.0520(5) Uani 1 d .
N1 N 0.1965(3) 0.1655(3) -0.42624(11) 0.0474(6) Uani 1 d D
H1A H 0.280(2) 0.158(5) -0.4382(18) 0.102(18) Uiso 1 d D
H1B H 0.208(5) 0.224(3) -0.4036(12) 0.069(13) Uiso 1 d D
C1 C -0.0985(3) 0.1073(2) -0.40417(10) 0.0316(5) Uani 1 d .
C2 C -0.1586(3) 0.0253(2) -0.43889(10) 0.0337(6) Uani 1 d .
H2 H -0.1187 -0.0538 -0.4432 0.040 Uiso 1 calc R
C3 C -0.2756(3) 0.0557(2) -0.46756(10) 0.0328(5) Uani 1 d .
C4 C -0.3305(3) 0.1786(2) -0.46075(10) 0.0330(5) Uani 1 d .
C5 C -0.2754(3) 0.2635(2) -0.42550(11) 0.0335(5) Uani 1 d .
C6 C -0.1576(3) 0.2248(2) -0.39798(10) 0.0332(5) Uani 1 d .
H6 H -0.1177 0.2802 -0.3747 0.040 Uiso 1 calc R
C7 C -0.3436(3) -0.0406(3) -0.50336(11) 0.0394(6) Uani 1 d .
C8 C -0.4937(4) -0.0661(4) -0.48661(16) 0.0673(10) Uani 1 d .
H8A H -0.4939 -0.0983 -0.4523 0.101 Uiso 1 calc GR
H8B H -0.5353 -0.1267 -0.5092 0.101 Uiso 1 calc GR
H8C H -0.5463 0.0107 -0.4878 0.101 Uiso 1 calc GR
C9 C -0.3436(4) 0.0034(3) -0.55894(12) 0.0570(9) Uani 1 d .
H9A H -0.4043 0.0748 -0.5624 0.085 Uiso 1 calc GR
H9B H -0.3762 -0.0634 -0.5806 0.085 Uiso 1 calc GR
H9C H -0.2505 0.0266 -0.5688 0.085 Uiso 1 calc GR
C10 C -0.2639(5) -0.1669(3) -0.50214(17) 0.0693(11) Uani 1 d .
H10A H -0.1689 -0.1536 -0.5126 0.104 Uiso 1 calc GR
H10B H -0.3079 -0.2254 -0.5250 0.104 Uiso 1 calc GR
H10C H -0.2653 -0.2003 -0.4680 0.104 Uiso 1 calc GR
C11 C -0.3458(3) 0.3902(3) -0.41173(12) 0.0400(6) Uani 1 d .
C12 C -0.4847(4) 0.3613(4) -0.38588(17) 0.0654(10) Uani 1 d .
H12A H -0.5485 0.3272 -0.4106 0.098 Uiso 1 calc GR
H12B H -0.5230 0.4373 -0.3718 0.098 Uiso 1 calc GR
H12C H -0.4702 0.3013 -0.3590 0.098 Uiso 1 calc GR
C13 C -0.3695(4) 0.4754(3) -0.45815(15) 0.0605(9) Uani 1 d .
H13A H -0.2825 0.4880 -0.4757 0.091 Uiso 1 calc GR
H13B H -0.4054 0.5551 -0.4469 0.091 Uiso 1 calc GR
H13C H -0.4354 0.4366 -0.4809 0.091 Uiso 1 calc GR
C14 C -0.2576(4) 0.4667(3) -0.37389(16) 0.0647(11) Uani 1 d .
H14A H -0.2458 0.4196 -0.3428 0.097 Uiso 1 calc GR
H14B H -0.3040 0.5446 -0.3665 0.097 Uiso 1 calc GR
H14C H -0.1677 0.4837 -0.3887 0.097 Uiso 1 calc GR
C15 C 0.0227(3) 0.0704(3) -0.36947(10) 0.0332(5) Uani 1 d .
H15 H 0.0374 0.1417 -0.3463 0.040 Uiso 1 calc R
C16 C -0.0178(3) -0.0406(3) -0.33562(11) 0.0351(6) Uani 1 d .
C17 C -0.0689(3) -0.0156(3) -0.28692(12) 0.0417(7) Uani 1 d .
H17 H -0.0738 0.0670 -0.2754 0.050 Uiso 1 calc R
C18 C -0.1122(3) -0.1120(3) -0.25572(12) 0.0459(7) Uani 1 d .
C19 C -0.1076(4) -0.2359(3) -0.27113(14) 0.0533(8) Uani 1 d .
H19 H -0.1390 -0.3003 -0.2499 0.064 Uiso 1 calc R
C20 C -0.0548(4) -0.2609(3) -0.31914(14) 0.0562(9) Uani 1 d .
H20 H -0.0495 -0.3438 -0.3303 0.067 Uiso 1 calc R
C21 C -0.0095(4) -0.1656(3) -0.35109(13) 0.0474(7) Uani 1 d .
H21 H 0.0268 -0.1851 -0.3831 0.057 Uiso 1 calc R
C22 C 0.1615(3) 0.0508(3) -0.39772(11) 0.0375(6) Uani 1 d .
H22 H 0.1541 -0.0208 -0.4212 0.045 Uiso 1 calc R
C23 C 0.2732(3) 0.0241(3) -0.35635(14) 0.0460(7) Uani 1 d .
C24 C 0.4289(5) -0.1354(5) -0.32345(16) 0.0764(13) Uani 1 d .
C25 C 0.5579(5) -0.0562(7) -0.3263(2) 0.113(2) Uani 1 d .
H25A H 0.5844 -0.0453 -0.3615 0.169 Uiso 1 calc GR
H25B H 0.6324 -0.0970 -0.3081 0.169 Uiso 1 calc GR
H25C H 0.5398 0.0245 -0.3112 0.169 Uiso 1 calc GR
C26 C 0.4564(9) -0.2682(6) -0.3426(3) 0.150(3) Uani 1 d .
H26A H 0.3714 -0.3161 -0.3412 0.224 Uiso 1 calc GR
H26B H 0.5259 -0.3074 -0.3215 0.224 Uiso 1 calc GR
H26C H 0.4891 -0.2648 -0.3773 0.224 Uiso 1 calc GR
C27 C 0.3630(7) -0.1407(7) -0.27166(19) 0.122(2) Uani 1 d .
H27A H 0.3486 -0.0567 -0.2592 0.184 Uiso 1 calc GR
H27B H 0.4232 -0.1854 -0.2486 0.184 Uiso 1 calc GR
H27C H 0.2747 -0.1832 -0.2739 0.184 Uiso 1 calc GR
H1 H -0.415(6) 0.261(5) -0.5111(17) 0.11(2) Uiso 1 d D

loop_
_atom_site_aniso_label
_atom_site_aniso_U_11
_atom_site_aniso_U_22
_atom_site_aniso_U_33
_atom_site_aniso_U_23
_atom_site_aniso_U_13
_atom_site_aniso_U_12
Br1 0.1246(4) 0.0846(3) 0.0504(2) 0.0085(2) 0.0307(3) -0.0114(3)
O1 0.0326(10) 0.0471(11) 0.0511(13) 0.0048(10) -0.0148(9) 0.0057(9)
O2 0.0766(18) 0.0712(17) 0.089(2) -0.0270(14) -0.0434(16) 0.0229(15)
O3 0.0490(12) 0.0546(12) 0.0524(12) 0.0013(10) -0.0036(10) 0.0196(11)
N1 0.0396(14) 0.0498(14) 0.0528(16) 0.0104(12) -0.0006(13) -0.0059(12)
C1 0.0276(12) 0.0368(13) 0.0304(12) 0.0032(10) -0.0041(11) 0.0002(10)
C2 0.0322(13) 0.0320(12) 0.0370(14) 0.0013(10) 0.0000(12) 0.0057(10)
C3 0.0303(12) 0.0349(13) 0.0331(13) 0.0033(11) -0.0034(10) -0.0035(11)
C4 0.0261(12) 0.0392(13) 0.0337(13) 0.0042(10) -0.0039(11) 0.0005(11)
C5 0.0284(12) 0.0359(13) 0.0362(13) 0.0013(11) 0.0015(11) 0.0007(10)
C6 0.0304(12) 0.0341(12) 0.0352(13) -0.0004(10) -0.0026(11) 0.0016(10)
C7 0.0411(15) 0.0372(14) 0.0398(15) 0.0012(11) -0.0048(13) -0.0048(12)
C8 0.054(2) 0.071(2) 0.076(3) -0.006(2) -0.0006(19) -0.029(2)
C9 0.075(2) 0.0545(19) 0.0416(17) -0.0041(14) -0.0095(18) -0.0108(18)
C10 0.081(3) 0.0463(18) 0.081(3) -0.0209(18) -0.034(2) 0.0060(18)
C11 0.0350(14) 0.0376(14) 0.0473(16) -0.0042(12) -0.0002(13) 0.0057(11)
C12 0.050(2) 0.065(2) 0.082(3) -0.009(2) 0.025(2) 0.0065(17)
C13 0.073(2) 0.0416(17) 0.067(2) 0.0056(16) 0.001(2) 0.0121(16)
C14 0.058(2) 0.056(2) 0.080(3) -0.0281(19) -0.016(2) 0.0142(17)
C15 0.0308(13) 0.0351(12) 0.0337(12) 0.0012(12) -0.0051(10) 0.0022(11)
C16 0.0317(13) 0.0373(14) 0.0361(14) 0.0048(11) -0.0085(11) 0.0016(11)
C17 0.0425(16) 0.0404(15) 0.0420(16) 0.0021(12) -0.0047(13) -0.0015(12)
C18 0.0416(16) 0.0577(19) 0.0386(15) 0.0095(14) 0.0007(13) -0.0045(14)
C19 0.0548(19) 0.0498(18) 0.0552(19) 0.0195(15) -0.0096(16) -0.0080(15)
C20 0.072(2) 0.0346(15) 0.062(2) 0.0034(15) -0.0092(18) -0.0003(15)
C21 0.0584(19) 0.0396(15) 0.0442(16) 0.0018(13) -0.0025(16) 0.0040(14)
C22 0.0323(13) 0.0420(14) 0.0383(14) 0.0030(11) -0.0029(12) 0.0026(11)
C23 0.0386(16) 0.0451(15) 0.0542(19) -0.0077(14) -0.0044(14) 0.0041(12)
C24 0.073(3) 0.094(3) 0.063(2) 0.008(2) -0.017(2) 0.038(2)
C25 0.054(2) 0.169(6) 0.117(4) 0.007(4) -0.036(3) 0.023(3)
C26 0.201(8) 0.103(4) 0.145(6) -0.009(4) -0.059(6) 0.104(5)
C27 0.148(6) 0.161(6) 0.059(3) 0.039(3) 0.002(3) 0.062(5)

loop_
_atom_type_symbol
_atom_type_description
_atom_type_scat_dispersion_real
_atom_type_scat_dispersion_imag
_atom_type_scat_source
C C 0.0181 0.0091 'International Tables Vol C Tables 4.2.6.8 and 6.1.1.4'
H H 0.0000 0.0000 'International Tables Vol C Tables 4.2.6.8 and 6.1.1.4'
Br Br -0.6763 1.2805 'International Tables Vol C Tables 4.2.6.8 and 6.1.1.4'
N N 0.0311 0.0180 'International Tables Vol C Tables 4.2.6.8 and 6.1.1.4'
O O 0.0492 0.0322 'International Tables Vol C Tables 4.2.6.8 and 6.1.1.4'

loop_
_geom_angle_atom_site_label_1
_geom_angle_atom_site_label_2
_geom_angle_atom_site_label_3
_geom_angle
C4 O1 H1 102(4)
C23 O3 C24 119.7(3)
H1A N1 H1B 101(4)
C22 N1 H1A 109(4)
C22 N1 H1B 106(3)
C2 C1 C15 123.0(2)
C6 C1 C2 118.4(2)
C6 C1 C15 118.4(2)
C1 C2 H2 118.5
C1 C2 C3 122.9(2)
C3 C2 H2 118.5
C2 C3 C4 116.5(2)
C2 C3 C7 121.1(2)
C4 C3 C7 122.3(2)
O1 C4 C3 118.1(2)
O1 C4 C5 119.1(2)
C5 C4 C3 122.6(2)
C4 C5 C6 117.0(2)
C4 C5 C11 123.6(2)
C6 C5 C11 119.1(2)
C1 C6 C5 122.4(2)
C1 C6 H6 118.8
C5 C6 H6 118.8
C3 C7 C10 111.0(2)
C8 C7 C3 110.1(3)
C8 C7 C10 107.7(3)
C9 C7 C3 112.1(2)
C9 C7 C8 109.1(3)
C9 C7 C10 106.6(3)
C7 C8 H8A 109.5
C7 C8 H8B 109.5
C7 C8 H8C 109.5
H8A C8 H8B 109.5
H8A C8 H8C 109.5
H8B C8 H8C 109.5
C7 C9 H9A 109.5
C7 C9 H9B 109.5
C7 C9 H9C 109.5
H9A C9 H9B 109.5
H9A C9 H9C 109.5
H9B C9 H9C 109.5
C7 C10 H10A 109.5
C7 C10 H10B 109.5
C7 C10 H10C 109.5
H10A C10 H10B 109.5
H10A C10 H10C 109.5
H10B C10 H10C 109.5
C12 C11 C5 107.9(2)
C12 C11 C13 110.0(3)
C12 C11 C14 107.5(3)
C13 C11 C5 113.3(2)
C13 C11 C14 106.2(3)
C14 C11 C5 111.8(2)
C11 C12 H12A 109.5
C11 C12 H12B 109.5
C11 C12 H12C 109.5
H12A C12 H12B 109.5
H12A C12 H12C 109.5
H12B C12 H12C 109.5
C11 C13 H13A 109.5
C11 C13 H13B 109.5
C11 C13 H13C 109.5
H13A C13 H13B 109.5
H13A C13 H13C 109.5
H13B C13 H13C 109.5
C11 C14 H14A 109.5
C11 C14 H14B 109.5
C11 C14 H14C 109.5
H14A C14 H14B 109.5
H14A C14 H14C 109.5
H14B C14 H14C 109.5
C1 C15 H15 106.1
C1 C15 C16 110.6(2)
C1 C15 C22 114.1(2)
C16 C15 H15 106.1
C16 C15 C22 113.2(2)
C22 C15 H15 106.1
C17 C16 C15 118.2(2)
C17 C16 C21 118.0(3)
C21 C16 C15 123.8(3)
C16 C17 H17 119.8
C18 C17 C16 120.5(3)
C18 C17 H17 119.8
C17 C18 Br1 118.8(3)
C17 C18 C19 122.0(3)
C19 C18 Br1 119.1(2)
C18 C19 H19 121.3
C20 C19 C18 117.5(3)
C20 C19 H19 121.3
C19 C20 H20 119.2
C19 C20 C21 121.6(3)
C21 C20 H20 119.2
C16 C21 H21 119.8
C20 C21 C16 120.4(3)
C20 C21 H21 119.8
N1 C22 C15 109.2(2)
N1 C22 H22 110.1
N1 C22 C23 110.5(2)
C15 C22 H22 110.1
C15 C22 C23 106.7(2)
C23 C22 H22 110.1
O2 C23 O3 126.9(3)
O2 C23 C22 121.6(3)
O3 C23 C22 111.4(3)
O3 C24 C25 109.5(4)
O3 C24 C26 101.7(4)
O3 C24 C27 109.4(4)
C25 C24 C26 111.3(5)
C27 C24 C25 114.5(5)
C27 C24 C26 109.7(6)
C24 C25 H25A 109.5
C24 C25 H25B 109.5
C24 C25 H25C 109.5
H25A C25 H25B 109.5
H25A C25 H25C 109.5
H25B C25 H25C 109.5
C24 C26 H26A 109.5
C24 C26 H26B 109.5
C24 C26 H26C 109.5
H26A C26 H26B 109.5
H26A C26 H26C 109.5
H26B C26 H26C 109.5
C24 C27 H27A 109.5
C24 C27 H27B 109.5
C24 C27 H27C 109.5
H27A C27 H27B 109.5
H27A C27 H27C 109.5
H27B C27 H27C 109.5

loop_
_geom_bond_atom_site_label_1
_geom_bond_atom_site_label_2
_geom_bond_distance
Br1 C18 1.893(3)
O1 C4 1.389(3)
O1 H1 0.855(10)
O2 C23 1.194(4)
O3 C23 1.310(4)
O3 C24 1.481(4)
N1 H1A 0.865(10)
N1 H1B 0.868(10)
N1 C22 1.467(4)
C1 C2 1.384(4)
C1 C6 1.381(4)
C1 C15 1.523(3)
C2 H2 0.9300
C2 C3 1.385(4)
C3 C4 1.419(4)
C3 C7 1.532(4)
C4 C5 1.393(4)
C5 C6 1.399(4)
C5 C11 1.549(4)
C6 H6 0.9300
C7 C8 1.526(5)
C7 C9 1.526(4)
C7 C10 1.545(5)
C8 H8A 0.9600
C8 H8B 0.9600
C8 H8C 0.9600
C9 H9A 0.9600
C9 H9B 0.9600
C9 H9C 0.9600
C10 H10A 0.9600
C10 H10B 0.9600
C10 H10C 0.9600
C11 C12 1.523(5)
C11 C13 1.531(5)
C11 C14 1.533(4)
C12 H12A 0.9600
C12 H12B 0.9600
C12 H12C 0.9600
C13 H13A 0.9600
C13 H13B 0.9600
C13 H13C 0.9600
C14 H14A 0.9600
C14 H14B 0.9600
C14 H14C 0.9600
C15 H15 0.9800
C15 C16 1.525(4)
C15 C22 1.534(4)
C16 C17 1.389(4)
C16 C21 1.391(4)
C17 H17 0.9300
C17 C18 1.374(4)
C18 C19 1.379(5)
C19 H19 0.9300
C19 C20 1.378(5)
C20 H20 0.9300
C20 C21 1.383(5)
C21 H21 0.9300
C22 H22 0.9800
C22 C23 1.547(4)
C24 C25 1.497(8)
C24 C26 1.521(7)
C24 C27 1.494(7)
C25 H25A 0.9600
C25 H25B 0.9600
C25 H25C 0.9600
C26 H26A 0.9600
C26 H26B 0.9600
C26 H26C 0.9600
C27 H27A 0.9600
C27 H27B 0.9600
C27 H27C 0.9600

loop_
_geom_torsion_atom_site_label_1
_geom_torsion_atom_site_label_2
_geom_torsion_atom_site_label_3
_geom_torsion_atom_site_label_4
_geom_torsion
Br1 C18 C19 C20 -178.4(3)
O1 C4 C5 C6 178.9(2)
O1 C4 C5 C11 5.2(4)
N1 C22 C23 O2 55.6(4)
N1 C22 C23 O3 -125.1(3)
C1 C2 C3 C4 1.7(4)
C1 C2 C3 C7 -176.5(3)
C1 C15 C16 C17 -94.3(3)
C1 C15 C16 C21 84.2(3)
C1 C15 C22 N1 56.5(3)
C1 C15 C22 C23 175.9(2)
C2 C1 C6 C5 -0.1(4)
C2 C1 C15 C16 -59.0(3)
C2 C1 C15 C22 69.9(3)
C2 C3 C4 O1 -179.2(2)
C2 C3 C4 C5 -3.0(4)
C2 C3 C7 C8 118.7(3)
C2 C3 C7 C9 -119.6(3)
C2 C3 C7 C10 -0.5(4)
C3 C4 C5 C6 2.8(4)
C3 C4 C5 C11 -170.9(2)
C4 C3 C7 C8 -59.4(4)
C4 C3 C7 C9 62.3(4)
C4 C3 C7 C10 -178.6(3)
C4 C5 C6 C1 -1.2(4)
C4 C5 C11 C12 64.8(4)
C4 C5 C11 C13 -57.1(4)
C4 C5 C11 C14 -177.1(3)
C6 C1 C2 C3 -0.2(4)
C6 C1 C15 C16 116.0(3)
C6 C1 C15 C22 -115.1(3)
C6 C5 C11 C12 -108.7(3)
C6 C5 C11 C13 129.3(3)
C6 C5 C11 C14 9.3(4)
C7 C3 C4 O1 -1.0(4)
C7 C3 C4 C5 175.1(3)
C11 C5 C6 C1 172.8(3)
C15 C1 C2 C3 174.8(2)
C15 C1 C6 C5 -175.3(2)
C15 C16 C17 C18 177.3(3)
C15 C16 C21 C20 -176.7(3)
C15 C22 C23 O2 -63.0(4)
C15 C22 C23 O3 116.3(3)
C16 C15 C22 N1 -176.0(2)
C16 C15 C22 C23 -56.6(3)
C16 C17 C18 Br1 179.4(2)
C16 C17 C18 C19 -0.3(5)
C17 C16 C21 C20 1.8(5)
C17 C18 C19 C20 1.3(5)
C18 C19 C20 C21 -0.8(5)
C19 C20 C21 C16 -0.8(5)
C21 C16 C17 C18 -1.3(4)
C22 C15 C16 C17 136.3(3)
C22 C15 C16 C21 -45.2(4)
C23 O3 C24 C25 -63.6(5)
C23 O3 C24 C26 178.6(5)
C23 O3 C24 C27 62.6(6)
C24 O3 C23 O2 2.3(6)
C24 O3 C23 C22 -176.9(3)
